data_2023178
loop_
_publ_author_name
'Mustaphi, Nour El Hoda'
'Chlouchi, Amina'
'El Hafi, Mohamed'
'Mague, Joel T.'
'H&#xf6;kelek, Tuncer'
'El Monfalouti, Hanae'
'Haoudi, Amal'
'Mazzah, Ahmed'

_publ_section_title
;
 Crystal structure determination and analyses of Hirshfeld surface,
 crystal voids, inter-molecular inter-action energies and energy
 frameworks of
 1-benzyl-4-(methyl-sulfan-yl)-3a,7a-di-hydro-1<i>H</i>-pyrazolo-[3,4-<i>d</i>]pyrimidine.
;
_journal_coeditor_code WM5721
_journal_issue 'Pt 7'
_journal_name_full 'Acta crystallographica. Section E, Crystallographic communications'
_journal_page_first 783
_journal_page_last 788
_journal_paper_doi 10.1107/S2056989024005954
_journal_volume 80
_journal_year 2024
_chemical_formula_iupac 'C13 H12 N4 S'
_chemical_formula_moiety 'C13 H12 N4 S'
_chemical_formula_sum 'C13 H12 N4 S'
_chemical_formula_weight 256.33
_chemical_name_systematic 1-Benzyl-4-(methylsulfanyl)-3a,7a-dihydro-1<i>H</i>-pyrazolo[3,4-<i>d</i>]pyrimidine
_space_group_crystal_system monoclinic
_space_group_IT_number 14
_space_group_name_Hall '-P 2ybc'
_space_group_name_H-M_alt 'P 1 21/c 1'
_atom_sites_solution_hydrogens difmap
_atom_sites_solution_primary dual
_atom_sites_solution_secondary difmap
_audit_creation_method SHELXL-2018/3
_cell_angle_alpha 90
_cell_angle_beta 96.0850(10)
_cell_angle_gamma 90
_cell_formula_units_Z 4
_cell_length_a 12.4617(5)
_cell_length_b 7.0766(3)
_cell_length_c 13.6500(5)
_cell_measurement_reflns_used 7875
_cell_measurement_temperature 150(2)
_cell_measurement_theta_max 74.7271
_cell_measurement_theta_min 6.2542
_cell_volume 1196.96(8)
_computing_cell_refinement
;
<i>SAINT</i> (Bruker, 2016)
;
_computing_data_collection
;
<i>APEX3</i> (Bruker, 2016)
;
_computing_data_reduction
;
<i>SAINT</i>  (Bruker, 2016)
;
_computing_molecular_graphics
;
<i>DIAMOND</i> (Brandenburg & Putz, 2012)
;
_computing_publication_material
;
<i>SHELXTL</i> (Sheldrick, 2008)
;
_computing_structure_refinement
;
<i>SHELXL2018/3</i> (Sheldrick, 2015<i>b</i>)
;
_computing_structure_solution
;
<i>SHELXT/5</i> (Sheldrick, 2015<i>a</i>)
;
_diffrn_ambient_temperature 150(2)
_diffrn_detector_area_resol_mean 10.4167
_diffrn_measured_fraction_theta_full 0.989
_diffrn_measured_fraction_theta_max 0.976
_diffrn_measurement_device_type 'Bruker D8 VENTURE PHOTON 100 CMOS'
_diffrn_measurement_method '\w scans'
_diffrn_radiation_monochromator mirror
_diffrn_radiation_type CuK\a
_diffrn_radiation_wavelength 1.54178
_diffrn_reflns_av_R_equivalents 0.0261
_diffrn_reflns_av_unetI/netI 0.0248
_diffrn_reflns_limit_h_max 14
_diffrn_reflns_limit_h_min -15
_diffrn_reflns_limit_k_max 8
_diffrn_reflns_limit_k_min -8
_diffrn_reflns_limit_l_max 17
_diffrn_reflns_limit_l_min -15
_diffrn_reflns_number 8877
_diffrn_reflns_theta_full 68.000
_diffrn_reflns_theta_max 74.719
_diffrn_reflns_theta_min 6.522
_diffrn_source 'INCOATEC I\mS micro--focus source'
_exptl_absorpt_coefficient_mu 2.285
_exptl_absorpt_correction_T_max 0.72
_exptl_absorpt_correction_T_min 0.59
_exptl_absorpt_correction_type multi-scan
_exptl_absorpt_process_details
;
(<i>SADABS</i>; Krause <i>et al.</i>, 2015)
;
_exptl_crystal_colour colourless
_exptl_crystal_density_diffrn 1.422
_exptl_crystal_density_method 'not measured'
_exptl_crystal_description block
_exptl_crystal_F_000 536
_exptl_crystal_size_max 0.257
_exptl_crystal_size_mid 0.218
_exptl_crystal_size_min 0.156
_refine_diff_density_max 0.684
_refine_diff_density_min -0.419
_refine_ls_extinction_coef 0.0175(15)
_refine_ls_extinction_expression Fc^*^=kFc[1+0.001xFc^2^\l^3^/sin(2\q)]^-1/4^
_refine_ls_extinction_method
;
<i>SHELXL2018/3</i> (Sheldrick, 2015<i>b</i>)
;
_refine_ls_goodness_of_fit_ref 1.100
_refine_ls_hydrogen_treatment refall
_refine_ls_matrix_type full
_refine_ls_number_parameters 212
_refine_ls_number_reflns 2388
_refine_ls_number_restraints 0
_refine_ls_restrained_S_all 1.100
_refine_ls_R_factor_all 0.0498
_refine_ls_R_factor_gt 0.0487
_refine_ls_shift/su_max 0.001
_refine_ls_shift/su_mean 0.000
_refine_ls_structure_factor_coef Fsqd
_refine_ls_weighting_details 'w=1/[\s^2^(Fo^2^)+(0.0792P)^2^+0.9126P] where P=(Fo^2^+2Fc^2^)/3'
_refine_ls_weighting_scheme calc
_refine_ls_wR_factor_gt 0.1338
_refine_ls_wR_factor_ref 0.1349
_reflns_number_gt 2292
_reflns_number_total 2388
_reflns_threshold_expression 'I > 2\s(I)'
_cod_data_source_file wm5721.cif
_cod_data_source_block I
_cod_depositor_comments 'Adding full bibliography for 2023178.cif.'
_cod_original_sg_symbol_H-M 'P 21/c'
_cod_database_code 2023178
_shelx_space_group_comment
;
The symmetry employed for this shelxl refinement is uniquely defined
by the following loop, which should always be used as a source of
symmetry information in preference to the above space-group names.
They are only intended as comments.
;
_shelx_estimated_absorpt_t_min 0.591
_shelx_estimated_absorpt_t_max 0.717

loop_
_space_group_symop_operation_xyz
'x, y, z'
'-x, y+1/2, -z+1/2'
'-x, -y, -z'
'x, -y-1/2, z-1/2'

loop_
_atom_site_type_symbol
_atom_site_label
_atom_site_fract_x
_atom_site_fract_y
_atom_site_fract_z
_atom_site_U_iso_or_equiv
_atom_site_adp_type
_atom_site_calc_flag
_atom_site_occupancy
_atom_site_disorder_assembly
_atom_site_disorder_group
S S1 0.65190(4) 0.56176(7) 0.63280(4) 0.0270(2) Uani d 1 . .
N N1 0.60237(13) 0.1966(2) 0.62462(13) 0.0254(4) Uani d 1 . .
N N2 0.42503(15) 0.0580(2) 0.61920(13) 0.0250(4) Uani d 1 . .
N N3 0.28464(13) 0.2921(2) 0.62089(12) 0.0236(4) Uani d 1 . .
N N4 0.27715(14) 0.4851(3) 0.62427(13) 0.0262(4) Uani d 1 . .
C C1 0.56283(15) 0.3718(3) 0.62822(13) 0.0202(4) Uani d 1 . .
C C2 0.53049(18) 0.0519(3) 0.62047(17) 0.0286(5) Uani d 1 . .
H H2 0.561(2) -0.074(4) 0.618(2) 0.040(8) Uiso d 1 . .
C C3 0.38820(15) 0.2371(3) 0.62210(13) 0.0217(4) Uani d 1 . .
C C4 0.37631(17) 0.5524(3) 0.62805(15) 0.0250(4) Uani d 1 . .
H H4 0.3872(18) 0.676(4) 0.6326(16) 0.016(5) Uiso d 1 . .
C C5 0.45191(16) 0.4014(3) 0.62684(14) 0.0213(4) Uani d 1 . .
C C6 0.18860(16) 0.1711(3) 0.61404(14) 0.0254(4) Uani d 1 . .
H H6A 0.213(2) 0.050(4) 0.6369(18) 0.024(6) Uiso d 1 . .
H H6B 0.144(2) 0.215(4) 0.6594(18) 0.024(6) Uiso d 1 . .
C C7 0.13101(14) 0.1627(3) 0.51110(13) 0.0204(4) Uani d 1 . .
C C8 0.17719(16) 0.0661(3) 0.43709(15) 0.0232(4) Uani d 1 . .
H H8 0.242(2) 0.004(4) 0.4507(16) 0.021(5) Uiso d 1 . .
C C9 0.12422(18) 0.0575(3) 0.34245(16) 0.0271(5) Uani d 1 . .
H H9 0.156(2) -0.003(4) 0.295(2) 0.038(7) Uiso d 1 . .
C C10 0.02500(17) 0.1456(3) 0.32115(16) 0.0293(5) Uani d 1 . .
H H10 -0.004(2) 0.137(4) 0.264(2) 0.041(8) Uiso d 1 . .
C C11 -0.02157(16) 0.2423(3) 0.39411(16) 0.0290(5) Uani d 1 . .
H H11 -0.082(2) 0.299(4) 0.3801(19) 0.033(7) Uiso d 1 . .
C C12 0.03167(15) 0.2506(3) 0.48894(15) 0.0245(4) Uani d 1 . .
H H12 -0.003(2) 0.321(4) 0.538(2) 0.041(7) Uiso d 1 . .
C C13 0.77879(19) 0.4440(3) 0.6316(2) 0.0334(5) Uani d 1 . .
H H13A 0.781(2) 0.381(4) 0.570(2) 0.040(7) Uiso d 1 . .
H H13B 0.787(2) 0.361(4) 0.686(2) 0.036(7) Uiso d 1 . .
H H13C 0.836(3) 0.547(5) 0.633(3) 0.068(11) Uiso d 1 . .

loop_
_atom_site_aniso_label
_atom_site_aniso_U_11
_atom_site_aniso_U_22
_atom_site_aniso_U_33
_atom_site_aniso_U_12
_atom_site_aniso_U_13
_atom_site_aniso_U_23
S1 0.0236(3) 0.0230(3) 0.0341(3) 0.00000(17) 0.0021(2) -0.00033(17)
N1 0.0225(8) 0.0211(8) 0.0327(9) 0.0011(6) 0.0039(7) 0.0009(6)
N2 0.0259(9) 0.0198(8) 0.0295(9) -0.0009(6) 0.0042(7) -0.0002(6)
N3 0.0194(8) 0.0252(9) 0.0260(8) -0.0017(6) 0.0021(6) -0.0013(6)
N4 0.0242(9) 0.0251(9) 0.0293(8) 0.0022(7) 0.0024(6) -0.0034(7)
C1 0.0211(9) 0.0214(9) 0.0178(8) -0.0022(7) 0.0006(6) 0.0010(7)
C2 0.0281(11) 0.0191(10) 0.0387(12) 0.0024(8) 0.0039(9) -0.0011(8)
C3 0.0214(9) 0.0242(10) 0.0194(8) -0.0034(7) 0.0018(7) -0.0006(7)
C4 0.0227(10) 0.0242(11) 0.0281(10) 0.0038(7) 0.0023(8) -0.0031(7)
C5 0.0224(10) 0.0197(9) 0.0216(9) -0.0003(7) 0.0012(7) -0.0016(7)
C6 0.0201(9) 0.0320(11) 0.0246(9) -0.0067(8) 0.0045(8) 0.0002(8)
C7 0.0161(8) 0.0200(8) 0.0255(9) -0.0029(7) 0.0036(7) 0.0010(7)
C8 0.0190(10) 0.0216(9) 0.0294(10) 0.0004(7) 0.0047(8) 0.0002(7)
C9 0.0302(11) 0.0250(10) 0.0272(10) -0.0050(8) 0.0076(8) -0.0037(7)
C10 0.0265(10) 0.0329(11) 0.0273(10) -0.0099(8) -0.0036(8) 0.0048(8)
C11 0.0164(9) 0.0299(11) 0.0400(11) -0.0013(8) -0.0008(8) 0.0082(9)
C12 0.0187(9) 0.0219(9) 0.0337(10) -0.0012(7) 0.0066(7) 0.0002(7)
C13 0.0256(11) 0.0296(12) 0.0441(13) -0.0020(8) -0.0003(9) 0.0039(9)

loop_
_atom_type_symbol
_atom_type_description
_atom_type_scat_dispersion_real
_atom_type_scat_dispersion_imag
_atom_type_scat_source
C C 0.0181 0.0091 'International Tables Vol C Tables 4.2.6.8 and 6.1.1.4'
H H 0.0000 0.0000 'International Tables Vol C Tables 4.2.6.8 and 6.1.1.4'
N N 0.0311 0.0180 'International Tables Vol C Tables 4.2.6.8 and 6.1.1.4'
S S 0.3331 0.5567 'International Tables Vol C Tables 4.2.6.8 and 6.1.1.4'

loop_
_geom_angle_atom_site_label_1
_geom_angle_atom_site_label_2
_geom_angle_atom_site_label_3
_geom_angle_site_symmetry_1
_geom_angle_site_symmetry_3
_geom_angle
_geom_angle_publ_flag
C1 S1 C13 . . 101.59(10) ?
C1 N1 C2 . . 117.19(17) ?
C2 N2 C3 . . 111.93(17) ?
C3 N3 N4 . . 110.87(16) ?
C3 N3 C6 . . 127.36(18) ?
N4 N3 C6 . . 121.74(16) ?
C4 N4 N3 . . 107.11(16) ?
N1 C1 C5 . . 120.45(17) ?
N1 C1 S1 . . 118.78(15) ?
C5 C1 S1 . . 120.76(15) ?
N2 C2 N1 . . 129.09(19) ?
N2 C2 H2 . . 115.3(18) ?
N1 C2 H2 . . 115.6(18) ?
N3 C3 N2 . . 126.83(18) ?
N3 C3 C5 . . 107.31(18) ?
N2 C3 C5 . . 125.86(18) ?
N4 C4 C5 . . 110.24(18) ?
N4 C4 H4 . . 119.6(15) ?
C5 C4 H4 . . 130.1(15) ?
C1 C5 C3 . . 115.47(18) ?
C1 C5 C4 . . 140.06(19) ?
C3 C5 C4 . . 104.47(17) ?
N3 C6 C7 . . 112.75(15) ?
N3 C6 H6A . . 105.8(16) ?
C7 C6 H6A . . 112.1(15) ?
N3 C6 H6B . . 107.8(15) ?
C7 C6 H6B . . 111.9(15) ?
H6A C6 H6B . . 106(2) ?
C12 C7 C8 . . 119.25(18) ?
C12 C7 C6 . . 120.62(17) ?
C8 C7 C6 . . 120.13(17) ?
C9 C8 C7 . . 120.25(19) ?
C9 C8 H8 . . 119.2(14) ?
C7 C8 H8 . . 120.5(14) ?
C10 C9 C8 . . 120.03(19) ?
C10 C9 H9 . . 121.0(18) ?
C8 C9 H9 . . 119.0(18) ?
C11 C10 C9 . . 120.2(2) ?
C11 C10 H10 . . 123(2) ?
C9 C10 H10 . . 117(2) ?
C10 C11 C12 . . 119.65(19) ?
C10 C11 H11 . . 119.8(18) ?
C12 C11 H11 . . 120.5(18) ?
C7 C12 C11 . . 120.61(19) ?
C7 C12 H12 . . 121.6(17) ?
C11 C12 H12 . . 117.8(17) ?
S1 C13 H13A . . 109.4(17) ?
S1 C13 H13B . . 107.5(17) ?
H13A C13 H13B . . 113(3) ?
S1 C13 H13C . . 106(2) ?
H13A C13 H13C . . 105(3) ?
H13B C13 H13C . . 115(3) ?

loop_
_geom_bond_atom_site_label_1
_geom_bond_atom_site_label_2
_geom_bond_site_symmetry_2
_geom_bond_distance
_geom_bond_publ_flag
S1 C1 . 1.7400(19) ?
S1 C13 . 1.789(2) ?
N1 C1 . 1.337(3) ?
N1 C2 . 1.358(3) ?
N2 C2 . 1.313(3) ?
N2 C3 . 1.350(3) ?
N3 C3 . 1.346(3) ?
N3 N4 . 1.370(2) ?
N3 C6 . 1.466(2) ?
N4 C4 . 1.320(3) ?
C1 C5 . 1.396(3) ?
C2 H2 . 0.97(3) ?
C3 C5 . 1.406(3) ?
C4 C5 . 1.426(3) ?
C4 H4 . 0.89(2) ?
C6 C7 . 1.510(3) ?
C6 H6A . 0.95(3) ?
C6 H6B . 0.93(3) ?
C7 C12 . 1.390(3) ?
C7 C8 . 1.394(3) ?
C8 C9 . 1.388(3) ?
C8 H8 . 0.91(2) ?
C9 C10 . 1.388(3) ?
C9 H9 . 0.90(3) ?
C10 C11 . 1.385(3) ?
C10 H10 . 0.83(3) ?
C11 C12 . 1.392(3) ?
C11 H11 . 0.86(3) ?
C12 H12 . 0.97(3) ?
C13 H13A . 0.96(3) ?
C13 H13B . 0.95(3) ?
C13 H13C . 1.02(4) ?

loop_
_geom_hbond_atom_site_label_D
_geom_hbond_atom_site_label_H
_geom_hbond_atom_site_label_A
_geom_hbond_site_symmetry_A
_geom_hbond_distance_DH
_geom_hbond_distance_HA
_geom_hbond_distance_DA
_geom_hbond_angle_DHA
_geom_hbond_publ_flag
C2 H2 S1 1_545 0.97(3) 2.81(3) 3.781(2) 174(2) yes
C13 H13C Cg3 3_666 1.02(4) 2.49(4) 3.455(2) 157(3) y

loop_
_geom_torsion_atom_site_label_1
_geom_torsion_atom_site_label_2
_geom_torsion_atom_site_label_3
_geom_torsion_atom_site_label_4
_geom_torsion_site_symmetry_1
_geom_torsion_site_symmetry_2
_geom_torsion_site_symmetry_3
_geom_torsion_site_symmetry_4
_geom_torsion
_geom_torsion_publ_flag
C3 N3 N4 C4 . . . . -0.3(2) ?
C6 N3 N4 C4 . . . . -178.65(17) ?
C2 N1 C1 C5 . . . . -0.5(3) ?
C2 N1 C1 S1 . . . . -179.60(15) ?
C13 S1 C1 N1 . . . . -0.32(18) ?
C13 S1 C1 C5 . . . . -179.38(17) ?
C3 N2 C2 N1 . . . . 0.3(3) ?
C1 N1 C2 N2 . . . . 0.2(3) ?
N4 N3 C3 N2 . . . . -179.71(18) ?
C6 N3 C3 N2 . . . . -1.4(3) ?
N4 N3 C3 C5 . . . . 0.2(2) ?
C6 N3 C3 C5 . . . . 178.49(16) ?
C2 N2 C3 N3 . . . . 179.36(19) ?
C2 N2 C3 C5 . . . . -0.6(3) ?
N3 N4 C4 C5 . . . . 0.2(2) ?
N1 C1 C5 C3 . . . . 0.3(3) ?
S1 C1 C5 C3 . . . . 179.39(13) ?
N1 C1 C5 C4 . . . . -179.1(2) ?
S1 C1 C5 C4 . . . . 0.0(3) ?
N3 C3 C5 C1 . . . . -179.69(16) ?
N2 C3 C5 C1 . . . . 0.2(3) ?
N3 C3 C5 C4 . . . . -0.1(2) ?
N2 C3 C5 C4 . . . . 179.84(18) ?
N4 C4 C5 C1 . . . . 179.4(2) ?
N4 C4 C5 C3 . . . . -0.1(2) ?
C3 N3 C6 C7 . . . . -99.9(2) ?
N4 N3 C6 C7 . . . . 78.2(2) ?
N3 C6 C7 C12 . . . . -108.9(2) ?
N3 C6 C7 C8 . . . . 71.1(2) ?
C12 C7 C8 C9 . . . . -0.2(3) ?
C6 C7 C8 C9 . . . . 179.77(18) ?
C7 C8 C9 C10 . . . . 0.1(3) ?
C8 C9 C10 C11 . . . . 0.0(3) ?
C9 C10 C11 C12 . . . . 0.0(3) ?
C8 C7 C12 C11 . . . . 0.2(3) ?
C6 C7 C12 C11 . . . . -179.80(18) ?
C10 C11 C12 C7 . . . . -0.1(3) ?
